data_2014718
loop_
_publ_author_name
'Zhang, Quan-Zheng'
'Lu, Can-Zhong'

_publ_section_title
;
 Di-\m-acetato-bis[bis(4-aminobenzoato)(2,2'-bipyridyl)manganese(II)]
;
_journal_issue 2
_journal_name_full 'Acta Crystallographica Section C'
_journal_page_first m78
_journal_page_last m80
_journal_paper_doi 10.1107/S0108270104032615
_journal_volume 61
_journal_year 2005
_chemical_formula_iupac '[Mn2 (C7 H6 N O2)2 (C2 H3 O2)2 (C10 H8 N2)2]'
_chemical_formula_moiety 'C38 H34 Mn2 N6 O8'
_chemical_formula_sum 'C38 H34 Mn2 N6 O8'
_chemical_formula_weight 812.59
_chemical_name_systematic
;
Di-\m-acetato-bis[bis(4-aminobenzoato)(2,2'-bipyridyl)manganese(II)]
;
_space_group_IT_number 29
_symmetry_cell_setting orthorhombic
_symmetry_space_group_name_Hall 'P 2c -2ac'
_symmetry_space_group_name_H-M 'P c a 21'
_atom_sites_solution_hydrogens geom
_atom_sites_solution_primary direct
_atom_sites_solution_secondary difmap
_audit_creation_method SHELXL-97
_cell_angle_alpha 90.00
_cell_angle_beta 90.00
_cell_angle_gamma 90.00
_cell_formula_units_Z 4
_cell_length_a 20.8346(7)
_cell_length_b 8.0289(3)
_cell_length_c 21.3189(8)
_cell_measurement_reflns_used 7843
_cell_measurement_temperature 293(2)
_cell_measurement_theta_max 27.4835
_cell_measurement_theta_min 3.0267
_cell_volume 3566.2(2)
_computing_cell_refinement SMART
_computing_data_collection 'SMART (Siemens, 1996)'
_computing_data_reduction 'SAINT (Siemens, 1994)'
_computing_molecular_graphics 'SHELXTL (Siemens, 1994)'
_computing_publication_material SHELXL97
_computing_structure_refinement 'SHELXL97 (Sheldrick, 1997)'
_computing_structure_solution 'SHELXS97 (Sheldrick, 1997)'
_diffrn_ambient_temperature 293(2)
_diffrn_measured_fraction_theta_full 0.997
_diffrn_measured_fraction_theta_max 0.997
_diffrn_measurement_device_type 'Siemens SMART CCD'
_diffrn_measurement_method '\w scans'
_diffrn_radiation_monochromator graphite
_diffrn_radiation_source 'fine-focus sealed tube'
_diffrn_radiation_type MoK\a
_diffrn_radiation_wavelength 0.71073
_diffrn_reflns_av_R_equivalents 0.0269
_diffrn_reflns_av_sigmaI/netI 0.0293
_diffrn_reflns_limit_h_max 26
_diffrn_reflns_limit_h_min -26
_diffrn_reflns_limit_k_max 10
_diffrn_reflns_limit_k_min -10
_diffrn_reflns_limit_l_max 27
_diffrn_reflns_limit_l_min -22
_diffrn_reflns_number 26202
_diffrn_reflns_theta_full 27.48
_diffrn_reflns_theta_max 27.48
_diffrn_reflns_theta_min 3.18
_diffrn_standards_decay_% 0
_diffrn_standards_interval_count 0
_diffrn_standards_interval_time 0
_diffrn_standards_number 0
_exptl_absorpt_coefficient_mu 0.771
_exptl_absorpt_correction_T_max 0.884
_exptl_absorpt_correction_T_min 0.759
_exptl_absorpt_correction_type multi-scan
_exptl_absorpt_process_details '(SADABS; Sheldrick, 1996)'
_exptl_crystal_colour yellow
_exptl_crystal_density_diffrn 1.513
_exptl_crystal_density_method 'not measured'
_exptl_crystal_description Prism
_exptl_crystal_F_000 1672
_exptl_crystal_size_max 0.44
_exptl_crystal_size_mid 0.40
_exptl_crystal_size_min 0.16
_refine_diff_density_max 0.966
_refine_diff_density_min -0.263
_refine_ls_abs_structure_details 'Flack (1983), 3306 Friedel pairs'
_refine_ls_abs_structure_Flack 0.446(15)
_refine_ls_extinction_coef 0.0019(4)
_refine_ls_extinction_method none
_refine_ls_goodness_of_fit_ref 1.072
_refine_ls_hydrogen_treatment constr
_refine_ls_matrix_type full
_refine_ls_number_parameters 487
_refine_ls_number_reflns 7506
_refine_ls_number_restraints 1
_refine_ls_restrained_S_all 1.071
_refine_ls_R_factor_all 0.0432
_refine_ls_R_factor_gt 0.0401
_refine_ls_shift/su_max 0.001
_refine_ls_shift/su_mean 0.000
_refine_ls_structure_factor_coef Fsqd
_refine_ls_weighting_details 'calc w=1/[\s^2^(Fo^2^)+(0.0547P)^2^+1.202P] where P=(Fo^2^+2Fc^2^)/3'
_refine_ls_weighting_scheme calc
_refine_ls_wR_factor_gt 0.0978
_refine_ls_wR_factor_ref 0.1007
_reflns_number_gt 7084
_reflns_number_total 7506
_reflns_threshold_expression I>2\s(I)
_cod_data_source_file ob1213.cif
_cod_data_source_block I
_cod_depositor_comments
;
The following automatic conversions were performed:
'_symmetry_cell_setting' value 'Orthorhombic' changed to 'orthorhombic'
according to '/home/saulius/struct/CIF-dictionaries/cif_core.dic'
dictionary named 'cif_core.dic' version 2.4.1 from 2010-06-29.

Automatic conversion script
Id: cif_fix_enum 1527 2010-12-29 10:47:43Z saulius 

The following automatic conversions were performed:

'_symmetry_cell_setting' value 'Orthorhombic' changed to
'orthorhombic' according to
/home/saulius/struct/CIF-dictionaries/cif_core.dic dictionary named
'cif_core.dic' version 2.4.1 from
2010-06-29.

'_exptl_absorpt_correction_type' value 'Multi-scan'
changed to 'multi-scan' according to
/home/saulius/struct/CIF-dictionaries/cif_core.dic dictionary named
'cif_core.dic' version 2.4.1 from 2010-06-29.

Automatic conversion script
Id: cif_fix_values 1715 2011-07-08 13:25:40Z adriana 
;
_cod_database_code 2014718
_cod_database_fobs_code 2014718

loop_
_symmetry_equiv_pos_as_xyz
'x, y, z'
'-x, -y, z+1/2'
'x+1/2, -y, z'
'-x+1/2, y, z+1/2'

loop_
_atom_site_label
_atom_site_fract_x
_atom_site_fract_y
_atom_site_fract_z
_atom_site_U_iso_or_equiv
_atom_site_adp_type
_atom_site_calc_flag
_atom_site_refinement_flags
_atom_site_occupancy
_atom_site_disorder_assembly
_atom_site_disorder_group
_atom_site_type_symbol
Mn1 0.441724(18) 0.37865(5) 0.07105(2) 0.02938(10) Uani d . 1 . . Mn
Mn2 0.300631(18) 0.11253(5) 0.15812(2) 0.02957(10) Uani d . 1 . . Mn
N1 0.50561(11) 0.4663(3) 0.15237(14) 0.0332(5) Uani d . 1 . . N
N2 0.53860(12) 0.4458(3) 0.03283(13) 0.0348(5) Uani d . 1 . . N
N3 0.17865(14) 0.5497(4) -0.21161(15) 0.0479(7) Uani d . 1 . . N
H3A 0.1608 0.6454 -0.2165 0.057 Uiso calc R 1 . . H
H3B 0.1651 0.4652 -0.2325 0.057 Uiso calc R 1 . . H
N4 0.57318(14) 0.0422(4) 0.44227(15) 0.0474(7) Uani d . 1 . . N
H4A 0.5838 0.1339 0.4603 0.057 Uiso calc R 1 . . H
H4B 0.5945 -0.0474 0.4498 0.057 Uiso calc R 1 . . H
N5 0.20844(12) 0.0075(3) 0.19664(13) 0.0331(5) Uani d . 1 . . N
N6 0.23470(11) 0.0440(3) 0.07567(13) 0.0339(5) Uani d . 1 . . N
O1 0.36361(12) 0.4306(4) 0.12909(15) 0.0641(8) Uani d . 1 . . O
O2 0.26433(10) 0.3608(3) 0.14697(14) 0.0491(6) Uani d . 1 . . O
O3 0.47251(10) 0.1318(3) 0.08998(13) 0.0435(6) Uani d . 1 . . O
O4 0.37405(10) 0.0337(3) 0.09992(13) 0.0474(6) Uani d . 1 . . O
O5 0.39973(11) 0.5880(3) -0.00207(13) 0.0464(6) Uani d . 1 . . O
O6 0.39416(10) 0.3173(3) -0.01756(12) 0.0425(5) Uani d . 1 . . O
O7 0.34967(10) 0.1759(3) 0.24387(11) 0.0425(5) Uani d . 1 . . O
O8 0.35159(12) -0.0980(3) 0.24023(14) 0.0519(6) Uani d . 1 . . O
C1 0.28627(19) 0.6418(4) 0.1201(2) 0.0570(11) Uani d . 1 . . C
H1A 0.3233 0.7071 0.1096 0.085 Uiso calc R 1 . . H
H1B 0.2664 0.6869 0.1570 0.085 Uiso calc R 1 . . H
H1C 0.2563 0.6444 0.0859 0.085 Uiso calc R 1 . . H
C2 0.30614(13) 0.4660(4) 0.13237(16) 0.0325(6) Uani d . 1 . . C
C3 0.46103(19) -0.1535(4) 0.1141(2) 0.0584(11) Uani d . 1 . . C
H3C 0.5071 -0.1485 0.1138 0.088 Uiso calc R 1 . . H
H3D 0.4467 -0.2294 0.0822 0.088 Uiso calc R 1 . . H
H3E 0.4465 -0.1913 0.1543 0.088 Uiso calc R 1 . . H
C4 0.43427(14) 0.0164(4) 0.10126(16) 0.0322(6) Uani d . 1 . . C
C5 0.37720(13) 0.4654(4) -0.03159(15) 0.0337(6) Uani d . 1 . . C
C6 0.32768(13) 0.4897(3) -0.08101(14) 0.0290(6) Uani d . 1 . . C
C7 0.30458(14) 0.3556(4) -0.11594(16) 0.0355(7) Uani d . 1 . . C
H7A 0.3220 0.2502 -0.1097 0.043 Uiso calc R 1 . . H
C8 0.25663(16) 0.3767(4) -0.15939(16) 0.0388(7) Uani d . 1 . . C
H8A 0.2422 0.2851 -0.1821 0.047 Uiso calc R 1 . . H
C9 0.22902(14) 0.5320(4) -0.17022(15) 0.0352(6) Uani d . 1 . . C
C10 0.25242(17) 0.6657(4) -0.13549(17) 0.0440(8) Uani d . 1 . . C
H10A 0.2351 0.7711 -0.1419 0.053 Uiso calc R 1 . . H
C11 0.30038(15) 0.6453(4) -0.09208(19) 0.0420(8) Uani d . 1 . . C
H11A 0.3149 0.7371 -0.0696 0.050 Uiso calc R 1 . . H
C12 0.48738(16) 0.4642(4) 0.21246(17) 0.0417(7) Uani d . 1 . . C
H12A 0.4457 0.4308 0.2219 0.050 Uiso calc R 1 . . H
C13 0.52729(18) 0.5089(5) 0.26095(19) 0.0512(9) Uani d . 1 . . C
H13A 0.5130 0.5055 0.3023 0.061 Uiso calc R 1 . . H
C14 0.5893(2) 0.5594(6) 0.2469(2) 0.0622(11) Uani d . 1 . . C
H14A 0.6172 0.5919 0.2786 0.075 Uiso calc R 1 . . H
C15 0.60875(17) 0.5608(5) 0.1857(2) 0.0498(8) Uani d . 1 . . C
H15A 0.6502 0.5941 0.1754 0.060 Uiso calc R 1 . . H
C16 0.56636(14) 0.5121(4) 0.13905(16) 0.0327(7) Uani d . 1 . . C
C17 0.58388(12) 0.5050(3) 0.07151(18) 0.0304(6) Uani d . 1 . . C
C18 0.64387(14) 0.5527(4) 0.04914(18) 0.0438(8) Uani d . 1 . . C
H18A 0.6743 0.5977 0.0762 0.053 Uiso calc R 1 . . H
C19 0.65761(16) 0.5321(5) -0.01388(19) 0.0501(9) Uani d . 1 . . C
H19A 0.6976 0.5622 -0.0295 0.060 Uiso calc R 1 . . H
C20 0.61187(17) 0.4671(5) -0.05312(18) 0.0474(8) Uani d . 1 . . C
H20A 0.6204 0.4502 -0.0955 0.057 Uiso calc R 1 . . H
C21 0.55273(15) 0.4276(4) -0.02783(17) 0.0424(7) Uani d . 1 . . C
H21A 0.5212 0.3862 -0.0544 0.051 Uiso calc R 1 . . H
C22 0.37103(13) 0.0364(4) 0.26274(16) 0.0351(6) Uani d . 1 . . C
C23 0.42170(14) 0.0371(4) 0.31252(15) 0.0330(6) Uani d . 1 . . C
C24 0.43810(14) 0.1818(4) 0.34470(16) 0.0368(7) Uani d . 1 . . C
H24A 0.4157 0.2796 0.3366 0.044 Uiso calc R 1 . . H
C25 0.48702(15) 0.1827(4) 0.38843(15) 0.0396(7) Uani d . 1 . . C
H25A 0.4967 0.2808 0.4096 0.048 Uiso calc R 1 . . H
C26 0.52225(14) 0.0388(4) 0.40140(15) 0.0349(6) Uani d . 1 . . C
C27 0.50637(15) -0.1062(4) 0.36861(17) 0.0396(7) Uani d . 1 . . C
H27A 0.5297 -0.2032 0.3757 0.048 Uiso calc R 1 . . H
C28 0.45646(16) -0.1073(4) 0.32580(17) 0.0377(7) Uani d . 1 . . C
H28A 0.4459 -0.2061 0.3055 0.045 Uiso calc R 1 . . H
C29 0.19764(15) -0.0110(4) 0.25801(17) 0.0427(8) Uani d . 1 . . C
H29A 0.2312 0.0099 0.2856 0.051 Uiso calc R 1 . . H
C30 0.13974(18) -0.0592(5) 0.28246(19) 0.0504(9) Uani d . 1 . . C
H30A 0.1343 -0.0693 0.3256 0.060 Uiso calc R 1 . . H
C31 0.09020(16) -0.0920(5) 0.2424(2) 0.0505(8) Uani d . 1 . . C
H31A 0.0502 -0.1230 0.2580 0.061 Uiso calc R 1 . . H
C32 0.10006(15) -0.0786(4) 0.17816(17) 0.0414(7) Uani d . 1 . . C
H32A 0.0672 -0.1034 0.1501 0.050 Uiso calc R 1 . . H
C33 0.16010(12) -0.0271(3) 0.15636(18) 0.0313(6) Uani d . 1 . . C
C34 0.17493(14) -0.0076(3) 0.08928(16) 0.0327(7) Uani d . 1 . . C
C35 0.13030(16) -0.0389(5) 0.04195(18) 0.0441(8) Uani d . 1 . . C
H35A 0.0890 -0.0737 0.0520 0.053 Uiso calc R 1 . . H
C36 0.14785(18) -0.0178(5) -0.01975(19) 0.0512(9) Uani d . 1 . . C
H36A 0.1188 -0.0393 -0.0519 0.061 Uiso calc R 1 . . H
C37 0.20893(19) 0.0354(5) -0.03303(18) 0.0492(8) Uani d . 1 . . C
H37A 0.2218 0.0507 -0.0744 0.059 Uiso calc R 1 . . H
C38 0.25104(17) 0.0661(4) 0.01542(18) 0.0441(7) Uani d . 1 . . C
H38A 0.2922 0.1035 0.0060 0.053 Uiso calc R 1 . . H

loop_
_atom_site_aniso_label
_atom_site_aniso_U_11
_atom_site_aniso_U_22
_atom_site_aniso_U_33
_atom_site_aniso_U_12
_atom_site_aniso_U_13
_atom_site_aniso_U_23
Mn1 0.02035(18) 0.0344(2) 0.0334(2) -0.00014(14) -0.00134(17) 0.00223(19)
Mn2 0.02219(19) 0.0337(2) 0.0328(2) -0.00080(15) -0.00199(17) 0.00045(19)
N1 0.0270(11) 0.0361(11) 0.0365(15) 0.0002(9) 0.0000(11) -0.0031(11)
N2 0.0271(12) 0.0420(13) 0.0351(16) -0.0030(10) 0.0015(10) 0.0006(11)
N3 0.0457(16) 0.0572(16) 0.0408(18) 0.0069(14) -0.0155(14) -0.0023(14)
N4 0.0420(15) 0.0550(16) 0.0451(19) -0.0020(13) -0.0156(14) 0.0024(14)
N5 0.0272(12) 0.0415(12) 0.0306(14) -0.0045(10) -0.0013(10) 0.0017(10)
N6 0.0265(11) 0.0434(12) 0.0318(14) -0.0005(9) -0.0021(11) -0.0009(11)
O1 0.0316(12) 0.0405(11) 0.0552(18) 0.0258(13) 0.0090(11) 0.0185(16)
O2 0.0328(11) 0.0384(11) 0.076(2) -0.0032(8) -0.0144(11) 0.0152(11)
O3 0.0300(10) 0.0361(11) 0.0646(18) -0.0015(8) -0.0086(10) 0.0054(10)
O4 0.0258(10) 0.0709(16) 0.0455(15) 0.0049(10) 0.0028(10) -0.0050(12)
O5 0.0412(12) 0.0493(12) 0.0486(15) -0.0031(10) -0.0134(11) -0.0051(11)
O6 0.0374(11) 0.0445(11) 0.0457(14) 0.0054(9) -0.0104(10) 0.0037(10)
O7 0.0415(12) 0.0510(12) 0.0351(12) 0.0069(10) -0.0111(10) 0.0010(10)
O8 0.0432(13) 0.0574(14) 0.0550(17) -0.0075(10) -0.0126(12) -0.0104(12)
C1 0.056(2) 0.0335(16) 0.082(3) 0.0041(15) -0.004(2) 0.0041(17)
C2 0.0299(14) 0.0380(14) 0.0296(16) 0.0061(11) -0.0015(11) -0.0014(12)
C3 0.051(2) 0.0346(16) 0.089(3) 0.0033(15) -0.013(2) 0.0058(18)
C4 0.0275(13) 0.0348(14) 0.0342(17) 0.0006(11) -0.0024(12) -0.0052(12)
C5 0.0249(13) 0.0449(15) 0.0313(16) -0.0013(12) 0.0002(12) 0.0018(13)
C6 0.0241(13) 0.0371(13) 0.0259(16) -0.0007(10) 0.0015(11) 0.0030(11)
C7 0.0329(15) 0.0372(14) 0.0364(18) 0.0042(11) 0.0007(12) 0.0005(12)
C8 0.0380(16) 0.0415(15) 0.0370(17) 0.0005(12) -0.0045(13) -0.0096(12)
C9 0.0284(13) 0.0521(17) 0.0252(16) 0.0012(12) 0.0015(11) 0.0043(13)
C10 0.0469(18) 0.0332(14) 0.052(2) 0.0032(13) -0.0109(15) 0.0084(14)
C11 0.0425(17) 0.0325(13) 0.051(2) -0.0038(12) -0.0137(14) -0.0005(14)
C12 0.0389(17) 0.0495(17) 0.0369(18) 0.0010(14) 0.0053(14) -0.0012(14)
C13 0.061(2) 0.059(2) 0.034(2) -0.0002(17) 0.0008(17) -0.0101(16)
C14 0.056(2) 0.084(3) 0.047(2) -0.019(2) -0.0123(19) -0.013(2)
C15 0.0365(17) 0.065(2) 0.048(2) -0.0128(16) -0.0056(15) -0.0096(18)
C16 0.0285(13) 0.0331(13) 0.0363(19) -0.0013(11) -0.0012(12) -0.0021(11)
C17 0.0234(11) 0.0298(11) 0.0381(17) -0.0010(9) 0.0000(13) -0.0001(12)
C18 0.0258(14) 0.0532(19) 0.052(2) -0.0096(13) 0.0032(13) -0.0014(15)
C19 0.0340(17) 0.064(2) 0.052(2) -0.0066(15) 0.0154(15) 0.0006(17)
C20 0.0425(18) 0.063(2) 0.036(2) 0.0023(16) 0.0098(14) 0.0068(16)
C21 0.0333(16) 0.0560(18) 0.0377(19) -0.0021(13) -0.0001(13) 0.0001(15)
C22 0.0230(13) 0.0501(16) 0.0321(17) 0.0001(12) 0.0027(12) 0.0010(13)
C23 0.0270(14) 0.0395(14) 0.0325(17) 0.0013(11) -0.0012(12) 0.0038(12)
C24 0.0386(16) 0.0372(15) 0.0347(17) 0.0045(12) -0.0044(12) 0.0001(13)
C25 0.0429(17) 0.0386(15) 0.0375(18) -0.0012(13) -0.0086(13) -0.0042(13)
C26 0.0311(14) 0.0465(16) 0.0270(16) -0.0028(12) 0.0016(12) 0.0054(12)
C27 0.0339(15) 0.0385(15) 0.0466(19) 0.0033(12) -0.0046(14) 0.0077(13)
C28 0.0373(15) 0.0342(15) 0.0418(19) -0.0018(11) -0.0025(14) -0.0006(12)
C29 0.0387(17) 0.0563(19) 0.0332(18) -0.0081(14) -0.0032(13) 0.0034(14)
C30 0.047(2) 0.067(2) 0.037(2) -0.0045(17) 0.0097(15) 0.0060(17)
C31 0.0304(16) 0.063(2) 0.058(2) -0.0088(14) 0.0102(16) 0.0027(18)
C32 0.0282(14) 0.0486(16) 0.047(2) -0.0038(12) -0.0010(13) 0.0000(14)
C33 0.0246(12) 0.0303(12) 0.0391(17) -0.0011(10) -0.0030(13) -0.0011(13)
C34 0.0264(13) 0.0318(13) 0.0398(19) 0.0012(10) -0.0030(12) 0.0004(11)
C35 0.0310(16) 0.056(2) 0.045(2) -0.0071(14) -0.0071(14) 0.0033(15)
C36 0.053(2) 0.064(2) 0.037(2) -0.0072(17) -0.0170(16) -0.0034(16)
C37 0.059(2) 0.060(2) 0.0292(19) -0.0049(17) -0.0030(16) 0.0002(15)
C38 0.0367(16) 0.0560(18) 0.0397(19) -0.0014(14) 0.0034(14) -0.0002(15)

loop_
_atom_type_symbol
_atom_type_description
_atom_type_scat_dispersion_real
_atom_type_scat_dispersion_imag
_atom_type_scat_source
C C 0.0033 0.0016 'International Tables Vol C Tables 4.2.6.8 and 6.1.1.4'
N N 0.0061 0.0033 'International Tables Vol C Tables 4.2.6.8 and 6.1.1.4'
O O 0.0106 0.0060 'International Tables Vol C Tables 4.2.6.8 and 6.1.1.4'
Mn Mn 0.3368 0.7283 'International Tables Vol C Tables 4.2.6.8 and 6.1.1.4'
H H 0.0000 0.0000 'International Tables Vol C Tables 4.2.6.8 and 6.1.1.4'

loop_
_geom_angle_atom_site_label_1
_geom_angle_atom_site_label_2
_geom_angle_atom_site_label_3
_geom_angle_site_symmetry_1
_geom_angle_site_symmetry_3
_geom_angle
_geom_angle_publ_flag
O1 Mn1 O3 . . 108.04(11) yes
O1 Mn1 O6 . . 101.75(11) yes
O3 Mn1 O6 . . 95.20(9) yes
O1 Mn1 N2 . . 150.39(12) yes
O3 Mn1 N2 . . 91.24(9) yes
O6 Mn1 N2 . . 98.51(9) yes
O1 Mn1 N1 . . 86.74(11) yes
O3 Mn1 N1 . . 88.14(9) yes
O6 Mn1 N1 . . 169.36(9) yes
N2 Mn1 N1 . . 71.27(10) yes
O1 Mn1 O5 . . 87.80(10) yes
O3 Mn1 O5 . . 150.28(9) yes
O6 Mn1 O5 . . 56.26(8) yes
N2 Mn1 O5 . . 85.72(9) yes
N1 Mn1 O5 . . 118.45(8) yes
O4 Mn2 O2 . . 118.58(11) yes
O4 Mn2 O7 . . 103.32(9) yes
O2 Mn2 O7 . . 92.39(9) yes
O4 Mn2 N5 . . 137.28(10) yes
O2 Mn2 N5 . . 95.02(9) yes
O7 Mn2 N5 . . 100.56(10) yes
O4 Mn2 N6 . . 84.84(9) yes
O2 Mn2 N6 . . 85.81(9) yes
O7 Mn2 N6 . . 171.44(9) yes
N5 Mn2 N6 . . 71.31(10) yes
C12 N1 C16 . . 118.2(3) ?
C12 N1 Mn1 . . 123.7(2) ?
C16 N1 Mn1 . . 117.9(2) ?
C17 N2 C21 . . 118.7(3) ?
C17 N2 Mn1 . . 119.7(2) ?
C21 N2 Mn1 . . 121.6(2) ?
C9 N3 O8 . 4_564 117.7(2) ?
C9 N3 H3A . . 120.0 ?
C9 N3 H3B . . 120.0 ?
O8 N3 H3B 4_564 . 119.1 ?
H3A N3 H3B . . 120.0 ?
C26 N4 O6 . 2_655 109.1(2) ?
C26 N4 H4A . . 120.0 ?
O6 N4 H4A 2_655 . 128.3 ?
C26 N4 H4B . . 120.0 ?
H4A N4 H4B . . 120.0 ?
C29 N5 C33 . . 118.3(3) ?
C29 N5 Mn2 . . 122.8(2) ?
C33 N5 Mn2 . . 118.7(2) ?
C38 N6 C34 . . 118.9(3) ?
C38 N6 Mn2 . . 123.3(2) ?
C34 N6 Mn2 . . 117.6(2) ?
C2 O1 Mn1 . . 146.9(3) ?
C2 O2 Mn2 . . 114.13(19) ?
C4 O3 Mn1 . . 122.56(19) ?
C4 O4 Mn2 . . 139.0(2) ?
C5 O5 Mn1 . . 85.12(19) ?
C5 O6 Mn1 . . 96.77(19) ?
C22 O7 Mn2 . . 103.1(2) ?
C2 C1 H1A . . 109.5 ?
C2 C1 H1B . . 109.5 ?
H1A C1 H1B . . 109.5 ?
C2 C1 H1C . . 109.5 ?
H1A C1 H1C . . 109.5 ?
H1B C1 H1C . . 109.5 ?
O1 C2 O2 . . 122.3(3) ?
O1 C2 C1 . . 118.5(3) ?
O2 C2 C1 . . 119.2(3) ?
C4 C3 H3C . . 109.5 ?
C4 C3 H3D . . 109.5 ?
H3C C3 H3D . . 109.5 ?
C4 C3 H3E . . 109.5 ?
H3C C3 H3E . . 109.5 ?
H3D C3 H3E . . 109.5 ?
O3 C4 O4 . . 123.3(3) ?
O3 C4 C3 . . 118.3(3) ?
O4 C4 C3 . . 118.3(3) ?
O5 C5 O6 . . 120.5(3) ?
O5 C5 C6 . . 120.7(3) ?
O6 C5 C6 . . 118.7(3) ?
C7 C6 C11 . . 117.5(3) ?
C7 C6 C5 . . 121.1(3) ?
C11 C6 C5 . . 121.4(3) ?
C8 C7 C6 . . 121.1(3) ?
C8 C7 H7A . . 119.5 ?
C6 C7 H7A . . 119.5 ?
C7 C8 C9 . . 121.5(3) ?
C7 C8 H8A . . 119.2 ?
C9 C8 H8A . . 119.2 ?
N3 C9 C10 . . 121.8(3) ?
N3 C9 C8 . . 120.9(3) ?
C10 C9 C8 . . 117.2(3) ?
C11 C10 C9 . . 121.5(3) ?
C11 C10 H10A . . 119.3 ?
C9 C10 H10A . . 119.3 ?
C10 C11 C6 . . 121.2(3) ?
C10 C11 H11A . . 119.4 ?
C6 C11 H11A . . 119.4 ?
N1 C12 C13 . . 123.1(3) ?
N1 C12 H12A . . 118.5 ?
C13 C12 H12A . . 118.5 ?
C12 C13 C14 . . 118.5(4) ?
C12 C13 H13A . . 120.8 ?
C14 C13 H13A . . 120.8 ?
C15 C14 C13 . . 119.1(4) ?
C15 C14 H14A . . 120.5 ?
C13 C14 H14A . . 120.5 ?
C14 C15 C16 . . 119.6(3) ?
C14 C15 H15A . . 120.2 ?
C16 C15 H15A . . 120.2 ?
N1 C16 C15 . . 121.6(3) ?
N1 C16 C17 . . 115.1(3) ?
C15 C16 C17 . . 123.3(3) ?
N2 C17 C18 . . 121.3(3) ?
N2 C17 C16 . . 115.9(2) ?
C18 C17 C16 . . 122.8(3) ?
C19 C18 C17 . . 119.1(3) ?
C19 C18 H18A . . 120.5 ?
C17 C18 H18A . . 120.5 ?
C18 C19 C20 . . 119.6(3) ?
C18 C19 H19A . . 120.2 ?
C20 C19 H19A . . 120.2 ?
C21 C20 C19 . . 118.0(4) ?
C21 C20 H20A . . 121.0 ?
C19 C20 H20A . . 121.0 ?
N2 C21 C20 . . 123.3(3) ?
N2 C21 H21A . . 118.3 ?
C20 C21 H21A . . 118.3 ?
O8 C22 O7 . . 121.8(3) ?
O8 C22 C23 . . 120.3(3) ?
O7 C22 C23 . . 117.9(3) ?
C24 C23 C28 . . 117.8(3) ?
C24 C23 C22 . . 121.7(3) ?
C28 C23 C22 . . 120.4(3) ?
C25 C24 C23 . . 121.2(3) ?
C25 C24 H24A . . 119.4 ?
C23 C24 H24A . . 119.4 ?
C24 C25 C26 . . 121.1(3) ?
C24 C25 H25A . . 119.4 ?
C26 C25 H25A . . 119.4 ?
N4 C26 C25 . . 121.0(3) ?
N4 C26 C27 . . 121.1(3) ?
C25 C26 C27 . . 117.8(3) ?
C28 C27 C26 . . 120.9(3) ?
C28 C27 H27A . . 119.6 ?
C26 C27 H27A . . 119.6 ?
C27 C28 C23 . . 121.2(3) ?
C27 C28 H28A . . 119.4 ?
C23 C28 H28A . . 119.4 ?
N5 C29 C30 . . 123.5(3) ?
N5 C29 H29A . . 118.2 ?
C30 C29 H29A . . 118.2 ?
C29 C30 C31 . . 118.8(4) ?
C29 C30 H30A . . 120.6 ?
C31 C30 H30A . . 120.6 ?
C32 C31 C30 . . 119.3(3) ?
C32 C31 H31A . . 120.3 ?
C30 C31 H31A . . 120.3 ?
C31 C32 C33 . . 118.9(3) ?
C31 C32 H32A . . 120.5 ?
C33 C32 H32A . . 120.5 ?
N5 C33 C32 . . 121.1(3) ?
N5 C33 C34 . . 116.0(2) ?
C32 C33 C34 . . 122.9(3) ?
N6 C34 C35 . . 121.1(3) ?
N6 C34 C33 . . 115.9(3) ?
C35 C34 C33 . . 123.0(3) ?
C36 C35 C34 . . 119.5(3) ?
C36 C35 H35A . . 120.2 ?
C34 C35 H35A . . 120.2 ?
C37 C36 C35 . . 118.8(3) ?
C37 C36 H36A . . 120.6 ?
C35 C36 H36A . . 120.6 ?
C36 C37 C38 . . 119.5(4) ?
C36 C37 H37A . . 120.3 ?
C38 C37 H37A . . 120.3 ?
N6 C38 C37 . . 122.2(3) ?
N6 C38 H38A . . 118.9 ?
C37 C38 H38A . . 118.9 ?

loop_
_geom_bond_atom_site_label_1
_geom_bond_atom_site_label_2
_geom_bond_site_symmetry_2
_geom_bond_distance
_geom_bond_publ_flag
Mn1 O1 . 2.087(3) yes
Mn1 O3 . 2.122(2) yes
Mn1 O6 . 2.189(2) yes
Mn1 N2 . 2.242(3) yes
Mn1 N1 . 2.296(3) yes
Mn1 O5 . 2.454(3) yes
Mn2 O4 . 2.069(2) yes
Mn2 O2 . 2.146(2) yes
Mn2 O7 . 2.155(2) yes
Mn2 N5 . 2.253(3) yes
Mn2 N6 . 2.298(3) yes
N1 C12 . 1.336(4) ?
N1 C16 . 1.348(4) ?
N2 C17 . 1.340(4) ?
N2 C21 . 1.334(4) ?
N3 C9 . 1.379(4) ?
N3 O8 4_564 3.074(4) ?
N3 H3A . 0.8600 ?
N3 H3B . 0.8600 ?
N4 C26 . 1.373(4) ?
N4 O6 2_655 3.087(4) ?
N4 H4A . 0.8600 ?
N4 H4B . 0.8600 ?
N5 C29 . 1.336(5) ?
N5 C33 . 1.352(4) ?
N6 C38 . 1.341(4) ?
N6 C34 . 1.344(4) ?
O1 C2 . 1.232(4) ?
O2 C2 . 1.252(4) ?
O3 C4 . 1.245(4) ?
O4 C4 . 1.263(4) ?
O5 C5 . 1.259(4) ?
O6 C5 . 1.276(4) ?
O7 C22 . 1.271(4) ?
O8 C22 . 1.248(4) ?
C1 C2 . 1.494(4) ?
C1 H1A . 0.9600 ?
C1 H1B . 0.9600 ?
C1 H1C . 0.9600 ?
C3 C4 . 1.498(4) ?
C3 H3C . 0.9600 ?
C3 H3D . 0.9600 ?
C3 H3E . 0.9600 ?
C5 C6 . 1.487(4) ?
C6 C7 . 1.395(4) ?
C6 C11 . 1.393(4) ?
C7 C8 . 1.373(5) ?
C7 H7A . 0.9300 ?
C8 C9 . 1.393(4) ?
C8 H8A . 0.9300 ?
C9 C10 . 1.392(5) ?
C10 C11 . 1.372(5) ?
C10 H10A . 0.9300 ?
C11 H11A . 0.9300 ?
C12 C13 . 1.375(5) ?
C12 H12A . 0.9300 ?
C13 C14 . 1.387(6) ?
C13 H13A . 0.9300 ?
C14 C15 . 1.365(6) ?
C14 H14A . 0.9300 ?
C15 C16 . 1.386(5) ?
C15 H15A . 0.9300 ?
C16 C17 . 1.486(5) ?
C17 C18 . 1.391(4) ?
C18 C19 . 1.384(5) ?
C18 H18A . 0.9300 ?
C19 C20 . 1.371(5) ?
C19 H19A . 0.9300 ?
C20 C21 . 1.382(5) ?
C20 H20A . 0.9300 ?
C21 H21A . 0.9300 ?
C22 C23 . 1.497(4) ?
C23 C24 . 1.391(4) ?
C23 C28 . 1.396(4) ?
C24 C25 . 1.381(4) ?
C24 H24A . 0.9300 ?
C25 C26 . 1.397(4) ?
C25 H25A . 0.9300 ?
C26 C27 . 1.397(5) ?
C27 C28 . 1.384(5) ?
C27 H27A . 0.9300 ?
C28 H28A . 0.9300 ?
C29 C30 . 1.370(5) ?
C29 H29A . 0.9300 ?
C30 C31 . 1.365(6) ?
C30 H30A . 0.9300 ?
C31 C32 . 1.389(5) ?
C31 H31A . 0.9300 ?
C32 C33 . 1.397(4) ?
C32 H32A . 0.9300 ?
C33 C34 . 1.471(5) ?
C34 C35 . 1.395(5) ?
C35 C36 . 1.376(5) ?
C35 H35A . 0.9300 ?
C36 C37 . 1.372(5) ?
C36 H36A . 0.9300 ?
C37 C38 . 1.378(5) ?
C37 H37A . 0.9300 ?
C38 H38A . 0.9300 ?

loop_
_geom_hbond_atom_site_label_D
_geom_hbond_atom_site_label_H
_geom_hbond_atom_site_label_A
_geom_hbond_site_symmetry_A
_geom_hbond_distance_DH
_geom_hbond_distance_HA
_geom_hbond_distance_DA
_geom_hbond_angle_DHA
N3 H3A O8 4_564 0.86 2.27 3.074(4) 155
N4 H4B O6 2_655 0.86 2.29 3.087(4) 155
C36 H36A Cg 4_554 0.93 2.79 3.655 156

loop_
_geom_torsion_atom_site_label_1
_geom_torsion_atom_site_label_2
_geom_torsion_atom_site_label_3
_geom_torsion_atom_site_label_4
_geom_torsion_site_symmetry_1
_geom_torsion
O1 Mn1 N1 C12 . 24.5(2)
O3 Mn1 N1 C12 . -83.7(2)
O6 Mn1 N1 C12 . 167.7(4)
N2 Mn1 N1 C12 . -175.7(2)
O5 Mn1 N1 C12 . 110.2(2)
O1 Mn1 N1 C16 . -160.1(2)
O3 Mn1 N1 C16 . 91.7(2)
O6 Mn1 N1 C16 . -16.9(6)
N2 Mn1 N1 C16 . -0.3(2)
O5 Mn1 N1 C16 . -74.4(2)
O1 Mn1 N2 C17 . 42.3(3)
O3 Mn1 N2 C17 . -89.4(2)
O6 Mn1 N2 C17 . 175.2(2)
N1 Mn1 N2 C17 . -1.8(2)
O5 Mn1 N2 C17 . 120.2(2)
O1 Mn1 N2 C21 . -138.0(3)
O3 Mn1 N2 C21 . 90.3(3)
O6 Mn1 N2 C21 . -5.2(3)
N1 Mn1 N2 C21 . 177.9(3)
O5 Mn1 N2 C21 . -60.1(3)
O4 Mn2 N5 C29 . 119.4(3)
O2 Mn2 N5 C29 . -97.2(3)
O7 Mn2 N5 C29 . -3.8(3)
N6 Mn2 N5 C29 . 178.9(3)
O4 Mn2 N5 C33 . -65.6(3)
O2 Mn2 N5 C33 . 77.9(2)
O7 Mn2 N5 C33 . 171.2(2)
N6 Mn2 N5 C33 . -5.99(19)
O4 Mn2 N6 C38 . -36.1(2)
O2 Mn2 N6 C38 . 83.1(2)
N5 Mn2 N6 C38 . 179.9(3)
O4 Mn2 N6 C34 . 149.6(2)
O2 Mn2 N6 C34 . -91.2(2)
N5 Mn2 N6 C34 . 5.6(2)
O3 Mn1 O1 C2 . -117.3(5)
O6 Mn1 O1 C2 . -17.8(5)
N2 Mn1 O1 C2 . 114.4(5)
N1 Mn1 O1 C2 . 155.7(5)
O5 Mn1 O1 C2 . 37.0(5)
O4 Mn2 O2 C2 . -35.5(3)
O7 Mn2 O2 C2 . 71.1(3)
N5 Mn2 O2 C2 . 171.9(3)
N6 Mn2 O2 C2 . -117.3(3)
O1 Mn1 O3 C4 . 38.0(3)
O6 Mn1 O3 C4 . -66.2(3)
N2 Mn1 O3 C4 . -164.8(3)
N1 Mn1 O3 C4 . 124.0(3)
O5 Mn1 O3 C4 . -81.3(3)
O2 Mn2 O4 C4 . 99.4(4)
O7 Mn2 O4 C4 . -0.9(4)
N5 Mn2 O4 C4 . -123.1(3)
N6 Mn2 O4 C4 . -178.2(4)
O1 Mn1 O5 C5 . -99.2(2)
O3 Mn1 O5 C5 . 24.7(3)
O6 Mn1 O5 C5 . 6.53(17)
N2 Mn1 O5 C5 . 109.7(2)
N1 Mn1 O5 C5 . 175.74(18)
O1 Mn1 O6 C5 . 72.8(2)
O3 Mn1 O6 C5 . -177.52(18)
N2 Mn1 O6 C5 . -85.47(18)
N1 Mn1 O6 C5 . -69.5(5)
O5 Mn1 O6 C5 . -6.47(17)
O4 Mn2 O7 C22 . -65.6(2)
O2 Mn2 O7 C22 . 174.23(19)
N5 Mn2 O7 C22 . 78.67(19)
Mn1 O1 C2 O2 . 103.5(5)
Mn1 O1 C2 C1 . -78.2(6)
Mn2 O2 C2 O1 . -4.7(5)
Mn2 O2 C2 C1 . 177.0(3)
Mn1 O3 C4 O4 . 3.0(5)
Mn1 O3 C4 C3 . -180.0(3)
Mn2 O4 C4 O3 . -84.4(5)
Mn2 O4 C4 C3 . 98.6(4)
Mn1 O5 C5 O6 . -10.9(3)
Mn1 O5 C5 C6 . 165.7(3)
Mn1 O6 C5 O5 . 12.2(3)
Mn1 O6 C5 C6 . -164.4(2)
O5 C5 C6 C7 . 177.0(3)
O6 C5 C6 C7 . -6.3(4)
O5 C5 C6 C11 . -6.1(5)
O6 C5 C6 C11 . 170.5(3)
C11 C6 C7 C8 . -0.2(5)
C5 C6 C7 C8 . 176.8(3)
C6 C7 C8 C9 . -0.2(5)
O8 N3 C9 C10 4_564 20.4(4)
O8 N3 C9 C8 4_564 -162.7(2)
C7 C8 C9 N3 . -176.6(3)
C7 C8 C9 C10 . 0.5(5)
N3 C9 C10 C11 . 176.6(3)
C8 C9 C10 C11 . -0.4(5)
C9 C10 C11 C6 . 0.0(6)
C7 C6 C11 C10 . 0.3(5)
C5 C6 C11 C10 . -176.7(3)
C16 N1 C12 C13 . 1.1(5)
Mn1 N1 C12 C13 . 176.5(3)
N1 C12 C13 C14 . 0.3(6)
C12 C13 C14 C15 . -0.9(6)
C13 C14 C15 C16 . 0.1(6)
C12 N1 C16 C15 . -1.9(4)
Mn1 N1 C16 C15 . -177.6(3)
C12 N1 C16 C17 . 177.7(3)
Mn1 N1 C16 C17 . 2.0(3)
C14 C15 C16 N1 . 1.4(6)
C14 C15 C16 C17 . -178.2(3)
C21 N2 C17 C18 . 2.3(4)
Mn1 N2 C17 C18 . -178.1(2)
C21 N2 C17 C16 . -176.3(3)
Mn1 N2 C17 C16 . 3.4(3)
N1 C16 C17 N2 . -3.5(4)
C15 C16 C17 N2 . 176.1(3)
N1 C16 C17 C18 . 178.0(3)
C15 C16 C17 C18 . -2.4(5)
N2 C17 C18 C19 . -2.5(5)
C16 C17 C18 C19 . 175.9(3)
C17 C18 C19 C20 . 0.7(5)
C18 C19 C20 C21 . 1.3(5)
C17 N2 C21 C20 . -0.2(5)
Mn1 N2 C21 C20 . -179.8(3)
C19 C20 C21 N2 . -1.7(5)
Mn2 O7 C22 O8 . -14.1(4)
Mn2 O7 C22 C23 . 164.8(2)
O8 C22 C23 C24 . -170.9(3)
O7 C22 C23 C24 . 10.2(4)
O8 C22 C23 C28 . 12.4(5)
O7 C22 C23 C28 . -166.5(3)
C28 C23 C24 C25 . -0.1(5)
C22 C23 C24 C25 . -176.9(3)
C23 C24 C25 C26 . 0.7(5)
O6 N4 C26 C25 2_655 163.3(2)
O6 N4 C26 C27 2_655 -20.6(4)
C24 C25 C26 N4 . 176.3(3)
C24 C25 C26 C27 . 0.0(5)
N4 C26 C27 C28 . -177.6(3)
C25 C26 C27 C28 . -1.4(5)
C26 C27 C28 C23 . 2.0(5)
C24 C23 C28 C27 . -1.2(5)
C22 C23 C28 C27 . 175.6(3)
C33 N5 C29 C30 . -1.7(5)
Mn2 N5 C29 C30 . 173.4(3)
N5 C29 C30 C31 . 0.7(6)
C29 C30 C31 C32 . 1.1(6)
C30 C31 C32 C33 . -1.8(5)
C29 N5 C33 C32 . 0.9(4)
Mn2 N5 C33 C32 . -174.4(2)
C29 N5 C33 C34 . -178.9(3)
Mn2 N5 C33 C34 . 5.8(3)
C31 C32 C33 N5 . 0.8(5)
C31 C32 C33 C34 . -179.4(3)
C38 N6 C34 C35 . 0.3(4)
Mn2 N6 C34 C35 . 174.9(2)
C38 N6 C34 C33 . -179.2(3)
Mn2 N6 C34 C33 . -4.7(3)
N5 C33 C34 N6 . -0.6(4)
C32 C33 C34 N6 . 179.5(3)
N5 C33 C34 C35 . 179.8(3)
C32 C33 C34 C35 . 0.0(5)
N6 C34 C35 C36 . 0.5(5)
C33 C34 C35 C36 . -180.0(3)
C34 C35 C36 C37 . -0.7(6)
C35 C36 C37 C38 . 0.1(6)
C34 N6 C38 C37 . -0.9(5)
Mn2 N6 C38 C37 . -175.2(3)
C36 C37 C38 N6 . 0.7(6)
